data_1547057
loop_
_publ_author_name
'Li, Yuewen'
'Mao, Runyu'
'Wu, Jie'

_publ_section_title
;
 N-Radical Initiated Aminosulfonylation of Unactivated C(sp(3))-H Bond
 through Insertion of Sulfur Dioxide.
;
_journal_issue 17
_journal_name_full 'Organic letters'
_journal_page_first 4472
_journal_page_last 4475
_journal_paper_doi 10.1021/acs.orglett.7b02010
_journal_volume 19
_journal_year 2017
_chemical_formula_sum 'C13 H17 N O2 S'
_chemical_formula_weight 251.33
_space_group_crystal_system orthorhombic
_space_group_IT_number 19
_space_group_name_Hall 'P 2ac 2ab'
_space_group_name_H-M_alt 'P 21 21 21'
_symmetry_space_group_name_Hall 'P 2ac 2ab'
_symmetry_space_group_name_H-M 'P 21 21 21'
_atom_sites_solution_hydrogens geom
_audit_creation_method SHELXL-2014/7
_cell_angle_alpha 90
_cell_angle_beta 90
_cell_angle_gamma 90
_cell_formula_units_Z 4
_cell_length_a 6.1330(19)
_cell_length_b 10.094(3)
_cell_length_c 20.181(6)
_cell_measurement_reflns_used 2941
_cell_measurement_temperature 203(2)
_cell_measurement_theta_max 26.82
_cell_measurement_theta_min 2.26
_cell_volume 1249.3(7)
_computing_cell_refinement 'Bruker SAINT'
_computing_data_collection 'Bruker APEX2'
_computing_data_reduction 'Bruker SAINT'
_computing_molecular_graphics 'Bruker SHELXTL'
_computing_publication_material 'Bruker SHELXTL'
_computing_structure_refinement 'SHELXL-2014/7 (Sheldrick, 2014)'
_computing_structure_solution 'SHELXS-97 (Sheldrick, 2008)'
_diffrn_ambient_temperature 203(2)
_diffrn_measured_fraction_theta_full 0.984
_diffrn_measured_fraction_theta_max 0.984
_diffrn_measurement_device_type 'Bruker APEX-II CCD'
_diffrn_measurement_method '\f and \w scans'
_diffrn_radiation_type MoK\a
_diffrn_radiation_wavelength 0.71073
_diffrn_reflns_av_R_equivalents 0.0354
_diffrn_reflns_av_unetI/netI 0.0449
_diffrn_reflns_Laue_measured_fraction_full 0.984
_diffrn_reflns_Laue_measured_fraction_max 0.984
_diffrn_reflns_limit_h_max 7
_diffrn_reflns_limit_h_min -7
_diffrn_reflns_limit_k_max 12
_diffrn_reflns_limit_k_min -12
_diffrn_reflns_limit_l_max 15
_diffrn_reflns_limit_l_min -25
_diffrn_reflns_number 7105
_diffrn_reflns_point_group_measured_fraction_full 0.973
_diffrn_reflns_point_group_measured_fraction_max 0.972
_diffrn_reflns_theta_full 25.242
_diffrn_reflns_theta_max 27.143
_diffrn_reflns_theta_min 2.018
_exptl_absorpt_coefficient_mu 0.249
_exptl_absorpt_correction_T_max 0.970
_exptl_absorpt_correction_T_min 0.801
_exptl_absorpt_correction_type multi-scan
_exptl_absorpt_process_details sadabs
_exptl_crystal_colour colourless
_exptl_crystal_density_diffrn 1.336
_exptl_crystal_description prism
_exptl_crystal_F_000 536
_exptl_crystal_size_max 0.470
_exptl_crystal_size_mid 0.130
_exptl_crystal_size_min 0.130
_refine_diff_density_max 0.312
_refine_diff_density_min -0.298
_refine_diff_density_rms 0.066
_refine_ls_abs_structure_details
; 
 Flack x determined using 856 quotients [(I+)-(I-)]/[(I+)+(I-)] 
 (Parsons, Flack and Wagner, Acta Cryst. B69 (2013) 249-259). 
;
_refine_ls_abs_structure_Flack 0.02(4)
_refine_ls_extinction_method none
_refine_ls_goodness_of_fit_ref 1.115
_refine_ls_hydrogen_treatment constr
_refine_ls_matrix_type full
_refine_ls_number_parameters 157
_refine_ls_number_reflns 2673
_refine_ls_number_restraints 0
_refine_ls_restrained_S_all 1.115
_refine_ls_R_factor_all 0.0453
_refine_ls_R_factor_gt 0.0374
_refine_ls_shift/su_max 0.003
_refine_ls_shift/su_mean 0.000
_refine_ls_structure_factor_coef Fsqd
_refine_ls_weighting_details 'w=1/[\s^2^(Fo^2^)+(0.0693P)^2^] where P=(Fo^2^+2Fc^2^)/3'
_refine_ls_weighting_scheme calc
_refine_ls_wR_factor_gt 0.1071
_refine_ls_wR_factor_ref 0.1153
_reflns_Friedel_coverage 0.684
_reflns_Friedel_fraction_full 0.958
_reflns_Friedel_fraction_max 0.953
_reflns_number_gt 2383
_reflns_number_total 2673
_reflns_threshold_expression 'I > 2\s(I)'
_cod_data_source_file ol7b02010_si_002.cif
_cod_data_source_block mo_70228b
_cod_database_code 1547057
_shelx_shelxl_version_number 2014/7
_shelx_space_group_comment
; 
The symmetry employed for this shelxl refinement is uniquely defined 
by the following loop, which should always be used as a source of 
symmetry information in preference to the above space-group names. 
They are only intended as comments. 
;
_shelx_estimated_absorpt_t_min 0.892
_shelx_estimated_absorpt_t_max 0.968

loop_
_space_group_symop_operation_xyz
'x, y, z'
'-x+1/2, -y, z+1/2'
'-x, y+1/2, -z+1/2'
'x+1/2, -y+1/2, -z'

loop_
_atom_site_label
_atom_site_type_symbol
_atom_site_fract_x
_atom_site_fract_y
_atom_site_fract_z
_atom_site_U_iso_or_equiv
_atom_site_adp_type
_atom_site_occupancy
_atom_site_site_symmetry_order
_atom_site_calc_flag
_atom_site_refinement_flags_posn
_atom_site_refinement_flags_adp
S1 S 0.53882(13) 0.88764(7) 0.19126(4) 0.0229(2) Uani 1 1 d . .
N1 N 0.6872(4) 0.8967(3) 0.25943(13) 0.0265(6) Uani 1 1 d . .
O1 O 0.5567(5) 1.0141(2) 0.15971(12) 0.0374(6) Uani 1 1 d . .
O2 O 0.3241(4) 0.8454(3) 0.21038(12) 0.0350(6) Uani 1 1 d . .
C1 C 0.6630(5) 0.7630(3) 0.14010(15) 0.0239(7) Uani 1 1 d . .
C2 C 0.7049(6) 0.6459(3) 0.18630(16) 0.0261(7) Uani 1 1 d . .
H2A H 0.5660 0.6177 0.2058 0.031 Uiso 1 1 calc R U
H2B H 0.7619 0.5717 0.1602 0.031 Uiso 1 1 calc R U
C3 C 0.8643(5) 0.6768(3) 0.24179(15) 0.0246(7) Uani 1 1 d . .
H3A H 0.8612 0.6038 0.2738 0.029 Uiso 1 1 calc R U
H3B H 1.0117 0.6808 0.2231 0.029 Uiso 1 1 calc R U
C4 C 0.8191(5) 0.8051(3) 0.27817(15) 0.0223(6) Uani 1 1 d . .
C5 C 0.9358(6) 0.8298(3) 0.34112(15) 0.0235(7) Uani 1 1 d . .
C6 C 0.8485(6) 0.9154(3) 0.38798(15) 0.0273(7) Uani 1 1 d . .
H6 H 0.7134 0.9563 0.3798 0.033 Uiso 1 1 calc R U
C7 C 0.9574(6) 0.9415(3) 0.44657(16) 0.0296(7) Uani 1 1 d . .
H7 H 0.8941 0.9986 0.4780 0.036 Uiso 1 1 calc R U
C8 C 1.1583(5) 0.8847(3) 0.45961(14) 0.0260(7) Uani 1 1 d . .
C9 C 1.2452(6) 0.7984(3) 0.41300(15) 0.0272(7) Uani 1 1 d . .
H9 H 1.3812 0.7586 0.4211 0.033 Uiso 1 1 calc R U
C10 C 1.1352(6) 0.7700(3) 0.35470(15) 0.0258(7) Uani 1 1 d . .
H10 H 1.1956 0.7099 0.3242 0.031 Uiso 1 1 calc R U
C11 C 0.8696(6) 0.8204(4) 0.10934(18) 0.0377(9) Uani 1 1 d . .
H11A H 0.9682 0.8484 0.1442 0.057 Uiso 1 1 calc R U
H11B H 0.8320 0.8959 0.0819 0.057 Uiso 1 1 calc R U
H11C H 0.9400 0.7534 0.0823 0.057 Uiso 1 1 calc R U
C12 C 0.4975(6) 0.7259(3) 0.08631(16) 0.0341(8) Uani 1 1 d . .
H12A H 0.4713 0.8019 0.0580 0.051 Uiso 1 1 calc R U
H12B H 0.3618 0.6988 0.1069 0.051 Uiso 1 1 calc R U
H12C H 0.5547 0.6535 0.0599 0.051 Uiso 1 1 calc R U
C13 C 1.2800(6) 0.9153(4) 0.52341(16) 0.0354(8) Uani 1 1 d . .
H13A H 1.3609 0.8376 0.5374 0.053 Uiso 1 1 calc R U
H13B H 1.1764 0.9397 0.5576 0.053 Uiso 1 1 calc R U
H13C H 1.3802 0.9881 0.5159 0.053 Uiso 1 1 calc R U

loop_
_atom_site_aniso_label
_atom_site_aniso_U_11
_atom_site_aniso_U_22
_atom_site_aniso_U_33
_atom_site_aniso_U_23
_atom_site_aniso_U_13
_atom_site_aniso_U_12
S1 0.0227(4) 0.0214(4) 0.0248(4) -0.0002(3) -0.0037(3) 0.0005(3)
N1 0.0288(15) 0.0258(13) 0.0251(12) -0.0026(11) -0.0038(11) 0.0045(12)
O1 0.0460(16) 0.0239(11) 0.0424(13) 0.0070(10) -0.0182(13) -0.0034(11)
O2 0.0215(13) 0.0481(16) 0.0354(13) -0.0018(11) -0.0009(10) -0.0008(11)
C1 0.0221(16) 0.0248(15) 0.0250(15) -0.0021(12) -0.0002(13) -0.0014(13)
C2 0.0285(17) 0.0212(14) 0.0287(15) -0.0036(12) -0.0011(14) -0.0004(12)
C3 0.0268(16) 0.0218(14) 0.0251(14) -0.0014(12) -0.0011(13) 0.0022(13)
C4 0.0213(16) 0.0223(15) 0.0233(14) 0.0004(12) 0.0038(12) 0.0002(13)
C5 0.0244(17) 0.0224(14) 0.0237(14) 0.0019(12) 0.0032(13) 0.0009(13)
C6 0.0256(18) 0.0282(17) 0.0282(16) -0.0020(12) -0.0005(13) 0.0049(14)
C7 0.0311(18) 0.0292(16) 0.0286(15) -0.0053(13) -0.0006(15) 0.0036(15)
C8 0.0286(17) 0.0265(15) 0.0230(14) 0.0040(13) -0.0010(12) -0.0046(14)
C9 0.0221(17) 0.0325(17) 0.0269(15) 0.0042(13) -0.0021(13) 0.0039(14)
C10 0.0256(17) 0.0296(16) 0.0222(14) 0.0021(12) 0.0020(14) 0.0062(13)
C11 0.0270(19) 0.054(2) 0.0322(17) 0.0068(17) 0.0068(16) -0.0031(17)
C12 0.038(2) 0.0358(18) 0.0284(15) -0.0066(14) -0.0110(15) -0.0013(15)
C13 0.042(2) 0.0354(18) 0.0286(16) -0.0002(14) -0.0103(16) -0.0002(16)

loop_
_atom_type_symbol
_atom_type_description
_atom_type_scat_dispersion_real
_atom_type_scat_dispersion_imag
_atom_type_scat_source
C C 0.0033 0.0016 'International Tables Vol C Tables 4.2.6.8 and 6.1.1.4'
H H 0.0000 0.0000 'International Tables Vol C Tables 4.2.6.8 and 6.1.1.4'
N N 0.0061 0.0033 'International Tables Vol C Tables 4.2.6.8 and 6.1.1.4'
O O 0.0106 0.0060 'International Tables Vol C Tables 4.2.6.8 and 6.1.1.4'
S S 0.1246 0.1234 'International Tables Vol C Tables 4.2.6.8 and 6.1.1.4'

loop_
_geom_angle_atom_site_label_1
_geom_angle_atom_site_label_2
_geom_angle_atom_site_label_3
_geom_angle
O1 S1 O2 117.03(16)
O1 S1 N1 106.19(14)
O2 S1 N1 107.31(14)
O1 S1 C1 109.67(15)
O2 S1 C1 109.58(15)
N1 S1 C1 106.48(14)
C4 N1 S1 123.5(2)
C11 C1 C2 113.7(3)
C11 C1 C12 110.8(3)
C2 C1 C12 110.8(3)
C11 C1 S1 108.6(2)
C2 C1 S1 105.2(2)
C12 C1 S1 107.3(2)
C3 C2 C1 113.5(2)
C4 C3 C2 114.5(3)
N1 C4 C5 115.8(3)
N1 C4 C3 126.0(3)
C5 C4 C3 118.2(3)
C6 C5 C10 118.4(3)
C6 C5 C4 120.3(3)
C10 C5 C4 121.4(3)
C7 C6 C5 121.0(3)
C6 C7 C8 120.9(3)
C7 C8 C9 118.2(3)
C7 C8 C13 120.9(3)
C9 C8 C13 120.9(3)
C10 C9 C8 121.2(3)
C9 C10 C5 120.3(3)

loop_
_geom_bond_atom_site_label_1
_geom_bond_atom_site_label_2
_geom_bond_distance
S1 O1 1.430(2)
S1 O2 1.437(3)
S1 N1 1.652(3)
S1 C1 1.797(3)
N1 C4 1.286(4)
C1 C11 1.526(5)
C1 C2 1.527(4)
C1 C12 1.533(4)
C2 C3 1.519(4)
C3 C4 1.514(4)
C4 C5 1.479(4)
C5 C6 1.388(4)
C5 C10 1.391(5)
C6 C7 1.383(5)
C7 C8 1.385(5)
C8 C9 1.388(4)
C8 C13 1.520(4)
C9 C10 1.387(5)
